data_7100527
loop_
_publ_author_name
'K. C. Kumara Swamy'
'Manab Chakravarty'
'Praveen Kommana'

_publ_section_title
;
Nonstoichiometry induced by differential oxygen/ lone
pair occupation in chiral bicyclic 1,1'-binaphthoxy cyclodiphosphazanes
;
_journal_name_full 'Chemical Communications'
_journal_paper_doi 10.1039/b509327a
_journal_year 2005
_chemical_formula_sum 'C56 H60 N4 O4.34 P4'
_chemical_formula_weight 982.40
_space_group_IT_number 14
_symmetry_cell_setting monoclinic
_symmetry_space_group_name_Hall '-P 2ybc'
_symmetry_space_group_name_H-M 'P 1 21/c 1'
_cell_angle_alpha 90.00
_cell_angle_beta 106.344(14)
_cell_angle_gamma 90.00
_cell_formula_units_Z 4
_cell_length_a 22.838(3)
_cell_length_b 9.590(3)
_cell_length_c 23.901(5)
_cell_measurement_temperature 293(2)
_cell_volume 5023(2)
_diffrn_ambient_temperature 293(2)
_exptl_crystal_density_diffrn 1.297
_cod_original_sg_symbol_H-M 'P 21/c'
_cod_database_code 7100527

loop_
_symmetry_equiv_pos_as_xyz
'x, y, z'
'-x, y+1/2, -z+1/2'
'-x, -y, -z'
'x, -y-1/2, z-1/2'

loop_
_atom_site_label
_atom_site_type_symbol
_atom_site_fract_x
_atom_site_fract_y
_atom_site_fract_z
_atom_site_U_iso_or_equiv
_atom_site_adp_type
_atom_site_occupancy
_atom_site_symmetry_multiplicity
_atom_site_calc_flag
_atom_site_refinement_flags
_atom_site_disorder_assembly
_atom_site_disorder_group
P1 P 0.08079(5) 0.35488(10) 0.35445(4) 0.0504(3) Uani 1 1 d . . .
P2 P 0.04926(4) 0.47141(9) 0.43647(4) 0.0474(3) Uani 1 1 d . . .
O1 O 0.14812(11) 0.2816(2) 0.37801(10) 0.0511(6) Uani 1 1 d . . .
O2 O 0.10052(11) 0.4491(2) 0.49949(10) 0.0470(6) Uani 1 1 d . . .
O3 O 0.0606(8) 0.3272(18) 0.2978(6) 0.076(5) Uani 0.17 1 d P . .
N1 N 0.04344(13) 0.3155(3) 0.40347(12) 0.0462(7) Uani 1 1 d . . .
N2 N 0.08921(13) 0.5097(3) 0.38833(12) 0.0479(7) Uani 1 1 d . . .
C1 C 0.00084(17) 0.1987(4) 0.40207(17) 0.0535(9) Uani 1 1 d . . .
C2 C 0.0384(2) 0.0675(4) 0.4179(2) 0.0753(13) Uani 1 1 d . . .
H2A H 0.0595 0.0496 0.3891 0.113 Uiso 1 1 calc R . .
H2B H 0.0121 -0.0097 0.4193 0.113 Uiso 1 1 calc R . .
H2C H 0.0676 0.0791 0.4554 0.113 Uiso 1 1 calc R . .
C3 C -0.03413(19) 0.2267(4) 0.44545(18) 0.0667(11) Uani 1 1 d . . .
H3A H -0.0061 0.2389 0.4835 0.100 Uiso 1 1 calc R . .
H3B H -0.0606 0.1493 0.4461 0.100 Uiso 1 1 calc R . .
H3C H -0.0581 0.3098 0.4345 0.100 Uiso 1 1 calc R . .
C4 C -0.0427(2) 0.1874(5) 0.34182(18) 0.0807(14) Uani 1 1 d . . .
H4A H -0.0670 0.2705 0.3331 0.121 Uiso 1 1 calc R . .
H4B H -0.0688 0.1081 0.3401 0.121 Uiso 1 1 calc R . .
H4C H -0.0200 0.1765 0.3139 0.121 Uiso 1 1 calc R . .
C5 C 0.09492(18) 0.6512(4) 0.36627(16) 0.0522(9) Uani 1 1 d . . .
C6 C 0.1302(2) 0.7363(4) 0.41679(19) 0.0767(13) Uani 1 1 d . . .
H6A H 0.1097 0.7354 0.4468 0.115 Uiso 1 1 calc R . .
H6B H 0.1333 0.8305 0.4043 0.115 Uiso 1 1 calc R . .
H6C H 0.1704 0.6977 0.4318 0.115 Uiso 1 1 calc R . .
C7 C 0.1284(2) 0.6422(4) 0.32023(18) 0.0719(12) Uani 1 1 d . . .
H7A H 0.1696 0.6128 0.3378 0.108 Uiso 1 1 calc R . .
H7B H 0.1285 0.7321 0.3026 0.108 Uiso 1 1 calc R . .
H7C H 0.1083 0.5760 0.2910 0.108 Uiso 1 1 calc R . .
C8 C 0.0323(2) 0.7118(5) 0.3396(2) 0.0819(14) Uani 1 1 d . . .
H8A H 0.0108 0.6553 0.3072 0.123 Uiso 1 1 calc R . .
H8B H 0.0362 0.8049 0.3264 0.123 Uiso 1 1 calc R . .
H8C H 0.0101 0.7137 0.3683 0.123 Uiso 1 1 calc R . .
C9 C 0.19888(16) 0.3492(3) 0.41304(15) 0.0457(8) Uani 1 1 d . . .
C10 C 0.23803(17) 0.4114(4) 0.38477(16) 0.0546(10) Uani 1 1 d . . .
H10 H 0.2308 0.3996 0.3448 0.066 Uiso 1 1 calc R . .
C11 C 0.28568(17) 0.4874(4) 0.41426(18) 0.0553(10) Uani 1 1 d . . .
H11 H 0.3110 0.5286 0.3946 0.066 Uiso 1 1 calc R . .
C12 C 0.29766(16) 0.5053(3) 0.47432(17) 0.0496(9) Uani 1 1 d . . .
C13 C 0.34600(17) 0.5888(4) 0.50618(19) 0.0581(10) Uani 1 1 d . . .
H13 H 0.3700 0.6361 0.4867 0.070 Uiso 1 1 calc R . .
C14 C 0.35819(18) 0.6016(4) 0.5642(2) 0.0652(11) Uani 1 1 d . . .
H14 H 0.3900 0.6586 0.5846 0.078 Uiso 1 1 calc R . .
C15 C 0.32318(18) 0.5293(4) 0.59402(18) 0.0608(10) Uani 1 1 d . . .
H15 H 0.3322 0.5367 0.6344 0.073 Uiso 1 1 calc R . .
C16 C 0.27637(17) 0.4491(4) 0.56447(16) 0.0519(9) Uani 1 1 d . . .
H16 H 0.2533 0.4022 0.5849 0.062 Uiso 1 1 calc R . .
C17 C 0.26142(15) 0.4341(3) 0.50415(15) 0.0438(8) Uani 1 1 d . . .
C18 C 0.21096(16) 0.3551(3) 0.47197(15) 0.0428(8) Uani 1 1 d . . .
C19 C 0.17653(16) 0.2727(3) 0.50432(14) 0.0433(8) Uani 1 1 d . . .
C20 C 0.19944(16) 0.1393(3) 0.52511(14) 0.0435(8) Uani 1 1 d . . .
C21 C 0.24894(18) 0.0785(4) 0.51097(16) 0.0577(10) Uani 1 1 d . . .
H21 H 0.2686 0.1277 0.4880 0.069 Uiso 1 1 calc R . .
C22 C 0.2689(2) -0.0505(4) 0.53006(17) 0.0659(11) Uani 1 1 d . . .
H22 H 0.3018 -0.0893 0.5198 0.079 Uiso 1 1 calc R . .
C23 C 0.2408(2) -0.1250(4) 0.56472(18) 0.0652(11) Uani 1 1 d . . .
H23 H 0.2544 -0.2141 0.5773 0.078 Uiso 1 1 calc R . .
C24 C 0.19428(19) -0.0697(4) 0.58022(17) 0.0596(10) Uani 1 1 d . . .
H24 H 0.1762 -0.1205 0.6041 0.071 Uiso 1 1 calc R . .
C25 C 0.17180(16) 0.0640(3) 0.56126(14) 0.0468(8) Uani 1 1 d . . .
C26 C 0.12424(16) 0.1257(4) 0.57818(15) 0.0506(9) Uani 1 1 d . . .
H26 H 0.1076 0.0796 0.6044 0.061 Uiso 1 1 calc R . .
C27 C 0.10211(16) 0.2502(4) 0.55728(15) 0.0475(9) Uani 1 1 d . . .
H27 H 0.0697 0.2888 0.5683 0.057 Uiso 1 1 calc R . .
C28 C 0.12728(16) 0.3225(3) 0.51915(14) 0.0428(8) Uani 1 1 d . . .
P3 P 0.41907(5) 0.64711(10) 0.89976(4) 0.0533(3) Uani 1 1 d . . .
P4 P 0.44970(5) 0.54649(10) 0.81486(5) 0.0534(3) Uani 1 1 d . . .
O4 O 0.35282(11) 0.7248(2) 0.87739(10) 0.0529(6) Uani 1 1 d . . .
O5 O 0.39776(11) 0.5812(2) 0.75383(10) 0.0545(6) Uani 1 1 d . . .
O6 O 0.4378(7) 0.6589(17) 0.9574(6) 0.068(4) Uani 0.17 1 d P . .
N3 N 0.40961(13) 0.4985(3) 0.86163(13) 0.0491(7) Uani 1 1 d . . .
N4 N 0.45712(14) 0.6970(3) 0.85223(13) 0.0527(8) Uani 1 1 d . . .
C29 C 0.40692(19) 0.3548(4) 0.88220(18) 0.0615(10) Uani 1 1 d . . .
C30 C 0.3757(3) 0.2678(5) 0.8304(2) 0.1023(18) Uani 1 1 d . . .
H30A H 0.3354 0.3036 0.8131 0.153 Uiso 1 1 calc R . .
H30B H 0.3730 0.1732 0.8426 0.153 Uiso 1 1 calc R . .
H30C H 0.3986 0.2708 0.8024 0.153 Uiso 1 1 calc R . .
C31 C 0.3712(2) 0.3525(4) 0.9264(2) 0.0812(14) Uani 1 1 d . . .
H31A H 0.3898 0.4146 0.9579 0.122 Uiso 1 1 calc R . .
H31B H 0.3710 0.2595 0.9413 0.122 Uiso 1 1 calc R . .
H31C H 0.3301 0.3818 0.9083 0.122 Uiso 1 1 calc R . .
C32 C 0.4707(2) 0.3033(5) 0.9109(2) 0.0949(16) Uani 1 1 d . . .
H32A H 0.4933 0.2997 0.8826 0.142 Uiso 1 1 calc R . .
H32B H 0.4689 0.2118 0.9266 0.142 Uiso 1 1 calc R . .
H32C H 0.4906 0.3658 0.9418 0.142 Uiso 1 1 calc R . .
C33 C 0.50788(19) 0.7972(4) 0.8650(2) 0.0646(11) Uani 1 1 d . . .
C34 C 0.4822(3) 0.9339(5) 0.8745(4) 0.171(4) Uani 1 1 d . . .
H34A H 0.4491 0.9574 0.8411 0.256 Uiso 1 1 calc R . .
H34B H 0.5134 1.0040 0.8803 0.256 Uiso 1 1 calc R . .
H34C H 0.4676 0.9289 0.9084 0.256 Uiso 1 1 calc R . .
C35 C 0.5335(2) 0.8056(6) 0.8137(2) 0.1036(18) Uani 1 1 d . . .
H35A H 0.5418 0.7133 0.8024 0.155 Uiso 1 1 calc R . .
H35B H 0.5705 0.8589 0.8241 0.155 Uiso 1 1 calc R . .
H35C H 0.5044 0.8500 0.7817 0.155 Uiso 1 1 calc R . .
C36 C 0.5578(2) 0.7487(6) 0.9162(2) 0.0975(17) Uani 1 1 d . . .
H36A H 0.5421 0.7384 0.9493 0.146 Uiso 1 1 calc R . .
H36B H 0.5902 0.8160 0.9250 0.146 Uiso 1 1 calc R . .
H36C H 0.5730 0.6607 0.9073 0.146 Uiso 1 1 calc R . .
C37 C 0.30130(17) 0.6621(3) 0.84069(15) 0.0462(8) Uani 1 1 d . . .
C38 C 0.26416(18) 0.5919(4) 0.86857(17) 0.0562(10) Uani 1 1 d . . .
H38 H 0.2736 0.5935 0.9090 0.067 Uiso 1 1 calc R . .
C39 C 0.21512(18) 0.5224(4) 0.83771(17) 0.0564(10) Uani 1 1 d . . .
H39 H 0.1911 0.4742 0.8568 0.068 Uiso 1 1 calc R . .
C40 C 0.19958(16) 0.5216(4) 0.77686(17) 0.0509(9) Uani 1 1 d . . .
C41 C 0.14815(19) 0.4509(4) 0.7429(2) 0.0703(12) Uani 1 1 d . . .
H41 H 0.1243 0.3997 0.7612 0.084 Uiso 1 1 calc R . .
C42 C 0.1327(2) 0.4554(5) 0.6851(2) 0.0785(13) Uani 1 1 d . . .
H42 H 0.0980 0.4087 0.6635 0.094 Uiso 1 1 calc R . .
C43 C 0.16803(19) 0.5296(4) 0.65672(19) 0.0668(11) Uani 1 1 d . . .
H43 H 0.1572 0.5314 0.6162 0.080 Uiso 1 1 calc R . .
C44 C 0.21839(18) 0.5996(4) 0.68787(16) 0.0556(10) Uani 1 1 d . . .
H44 H 0.2418 0.6486 0.6684 0.067 Uiso 1 1 calc R . .
C45 C 0.23543(16) 0.5990(3) 0.74852(15) 0.0451(8) Uani 1 1 d . . .
C46 C 0.28800(15) 0.6697(3) 0.78246(14) 0.0415(8) Uani 1 1 d . . .
C47 C 0.32302(16) 0.7575(3) 0.75205(14) 0.0434(8) Uani 1 1 d . . .
C48 C 0.30021(16) 0.8936(3) 0.73380(14) 0.0457(8) Uani 1 1 d . . .
C49 C 0.24857(18) 0.9493(4) 0.74502(16) 0.0557(10) Uani 1 1 d . . .
H49 H 0.2272 0.8959 0.7652 0.067 Uiso 1 1 calc R . .
C50 C 0.2284(2) 1.0791(4) 0.72736(17) 0.0652(11) Uani 1 1 d . . .
H50 H 0.1940 1.1140 0.7361 0.078 Uiso 1 1 calc R . .
C51 C 0.2584(2) 1.1599(4) 0.69659(18) 0.0682(12) Uani 1 1 d . . .
H51 H 0.2442 1.2490 0.6846 0.082 Uiso 1 1 calc R . .
C52 C 0.3074(2) 1.1107(4) 0.68391(18) 0.0680(12) Uani 1 1 d . . .
H52 H 0.3275 1.1664 0.6633 0.082 Uiso 1 1 calc R . .
C53 C 0.32981(17) 0.9762(4) 0.70103(16) 0.0530(9) Uani 1 1 d . . .
C54 C 0.38019(18) 0.9208(5) 0.68686(18) 0.0654(11) Uani 1 1 d . . .
H54 H 0.3999 0.9740 0.6651 0.078 Uiso 1 1 calc R . .
C55 C 0.40090(17) 0.7916(4) 0.70401(16) 0.0578(10) Uani 1 1 d . . .
H55 H 0.4340 0.7558 0.6932 0.069 Uiso 1 1 calc R . .
C56 C 0.37303(16) 0.7118(4) 0.73781(15) 0.0473(8) Uani 1 1 d . . .

loop_
_atom_site_aniso_label
_atom_site_aniso_U_11
_atom_site_aniso_U_22
_atom_site_aniso_U_33
_atom_site_aniso_U_23
_atom_site_aniso_U_13
_atom_site_aniso_U_12
P1 0.0564(6) 0.0466(5) 0.0483(6) -0.0030(4) 0.0150(5) 0.0017(5)
P2 0.0498(6) 0.0389(5) 0.0552(6) -0.0012(4) 0.0177(5) 0.0031(4)
O1 0.0544(16) 0.0478(13) 0.0519(15) -0.0058(12) 0.0164(13) 0.0017(12)
O2 0.0545(15) 0.0386(12) 0.0504(14) -0.0037(11) 0.0185(12) 0.0025(11)
O3 0.101(14) 0.091(12) 0.023(7) -0.005(8) -0.004(8) 0.013(10)
N1 0.0448(17) 0.0410(15) 0.0528(18) -0.0059(13) 0.0139(15) -0.0031(13)
N2 0.0569(19) 0.0370(15) 0.0522(18) 0.0060(13) 0.0191(15) 0.0036(13)
C1 0.052(2) 0.046(2) 0.059(2) -0.0069(18) 0.010(2) -0.0094(17)
C2 0.082(3) 0.040(2) 0.104(4) -0.005(2) 0.025(3) -0.006(2)
C3 0.060(3) 0.071(3) 0.071(3) 0.002(2) 0.021(2) -0.014(2)
C4 0.082(3) 0.087(3) 0.067(3) -0.003(2) 0.011(3) -0.025(3)
C5 0.059(2) 0.044(2) 0.056(2) 0.0057(17) 0.020(2) 0.0005(18)
C6 0.097(4) 0.052(2) 0.085(3) -0.003(2) 0.032(3) -0.021(2)
C7 0.087(3) 0.065(3) 0.075(3) 0.019(2) 0.042(3) 0.008(2)
C8 0.077(3) 0.067(3) 0.102(4) 0.032(3) 0.025(3) 0.017(2)
C9 0.046(2) 0.0433(19) 0.050(2) 0.0018(16) 0.0173(18) 0.0040(16)
C10 0.059(3) 0.059(2) 0.053(2) 0.0073(19) 0.028(2) 0.011(2)
C11 0.049(2) 0.058(2) 0.066(3) 0.013(2) 0.028(2) 0.0005(19)
C12 0.041(2) 0.0448(19) 0.063(2) 0.0057(18) 0.0154(19) 0.0047(16)
C13 0.046(2) 0.052(2) 0.077(3) 0.010(2) 0.019(2) -0.0005(18)
C14 0.048(2) 0.054(2) 0.088(3) -0.007(2) 0.009(2) -0.0022(19)
C15 0.053(2) 0.062(2) 0.065(3) -0.009(2) 0.013(2) 0.005(2)
C16 0.048(2) 0.054(2) 0.055(2) -0.0019(18) 0.0171(19) 0.0014(18)
C17 0.043(2) 0.0404(18) 0.051(2) 0.0046(16) 0.0171(17) 0.0059(15)
C18 0.047(2) 0.0395(17) 0.046(2) 0.0028(15) 0.0191(17) 0.0017(15)
C19 0.043(2) 0.0443(18) 0.043(2) 0.0014(15) 0.0129(17) -0.0013(15)
C20 0.048(2) 0.0448(18) 0.0366(18) 0.0010(15) 0.0098(16) 0.0004(16)
C21 0.067(3) 0.056(2) 0.055(2) 0.0094(19) 0.026(2) 0.014(2)
C22 0.078(3) 0.062(3) 0.059(3) 0.009(2) 0.021(2) 0.025(2)
C23 0.070(3) 0.052(2) 0.066(3) 0.009(2) 0.006(2) 0.014(2)
C24 0.063(3) 0.053(2) 0.056(2) 0.0132(19) 0.005(2) -0.002(2)
C25 0.050(2) 0.0464(19) 0.041(2) 0.0075(16) 0.0070(17) -0.0025(16)
C26 0.050(2) 0.056(2) 0.047(2) 0.0055(17) 0.0156(18) -0.0087(18)
C27 0.045(2) 0.056(2) 0.045(2) -0.0015(17) 0.0186(18) -0.0050(17)
C28 0.047(2) 0.0402(18) 0.0409(19) -0.0016(15) 0.0122(17) -0.0016(15)
P3 0.0559(6) 0.0484(5) 0.0522(6) -0.0063(5) 0.0097(5) 0.0033(5)
P4 0.0514(6) 0.0483(5) 0.0616(7) -0.0018(5) 0.0175(5) 0.0044(5)
O4 0.0542(16) 0.0492(14) 0.0528(15) -0.0119(12) 0.0109(13) 0.0040(12)
O5 0.0597(16) 0.0526(14) 0.0522(15) -0.0047(12) 0.0174(13) 0.0043(12)
O6 0.071(11) 0.083(11) 0.038(8) -0.016(8) -0.007(8) 0.002(9)
N3 0.0553(19) 0.0370(15) 0.0558(18) 0.0000(13) 0.0172(16) 0.0015(13)
N4 0.0482(18) 0.0460(16) 0.065(2) -0.0044(15) 0.0169(16) -0.0046(14)
C29 0.071(3) 0.044(2) 0.067(3) 0.0009(19) 0.016(2) -0.0014(19)
C30 0.148(5) 0.062(3) 0.093(4) -0.014(3) 0.029(4) -0.040(3)
C31 0.096(4) 0.069(3) 0.086(3) 0.026(2) 0.038(3) 0.004(3)
C32 0.092(4) 0.069(3) 0.125(4) 0.027(3) 0.034(3) 0.023(3)
C33 0.052(3) 0.048(2) 0.088(3) 0.003(2) 0.010(2) -0.0039(19)
C34 0.097(5) 0.047(3) 0.378(12) -0.053(5) 0.082(6) -0.013(3)
C35 0.072(3) 0.120(4) 0.108(4) 0.032(3) 0.008(3) -0.036(3)
C36 0.075(4) 0.120(4) 0.083(4) 0.003(3) -0.001(3) -0.027(3)
C37 0.054(2) 0.0412(18) 0.046(2) -0.0034(16) 0.0180(18) 0.0051(16)
C38 0.062(3) 0.064(2) 0.047(2) 0.0075(19) 0.021(2) 0.006(2)
C39 0.058(3) 0.056(2) 0.061(3) 0.0086(19) 0.025(2) 0.0001(19)
C40 0.046(2) 0.0446(19) 0.067(3) 0.0017(18) 0.024(2) 0.0037(17)
C41 0.057(3) 0.065(3) 0.095(4) -0.011(2) 0.031(3) -0.012(2)
C42 0.059(3) 0.084(3) 0.092(4) -0.027(3) 0.020(3) -0.014(2)
C43 0.059(3) 0.075(3) 0.061(3) -0.018(2) 0.009(2) 0.003(2)
C44 0.055(2) 0.059(2) 0.053(2) -0.0017(19) 0.014(2) 0.0003(19)
C45 0.042(2) 0.0445(19) 0.050(2) 0.0002(16) 0.0151(17) 0.0056(15)
C46 0.043(2) 0.0425(18) 0.0400(19) -0.0012(15) 0.0138(16) -0.0003(15)
C47 0.047(2) 0.0442(19) 0.0403(19) -0.0001(15) 0.0140(17) -0.0010(15)
C48 0.049(2) 0.0467(19) 0.0396(19) 0.0018(15) 0.0097(17) -0.0049(16)
C49 0.058(2) 0.060(2) 0.051(2) 0.0045(18) 0.018(2) 0.0077(19)
C50 0.077(3) 0.063(3) 0.051(2) 0.001(2) 0.011(2) 0.018(2)
C51 0.079(3) 0.052(2) 0.065(3) 0.012(2) 0.006(2) 0.005(2)
C52 0.075(3) 0.060(3) 0.060(3) 0.016(2) 0.004(2) -0.011(2)
C53 0.052(2) 0.054(2) 0.050(2) 0.0078(18) 0.0087(19) -0.0084(18)
C54 0.056(3) 0.080(3) 0.061(3) 0.014(2) 0.017(2) -0.017(2)
C55 0.046(2) 0.072(3) 0.058(2) 0.008(2) 0.018(2) 0.000(2)
C56 0.045(2) 0.054(2) 0.044(2) 0.0004(17) 0.0132(17) -0.0044(17)

loop_
_geom_bond_atom_site_label_1
_geom_bond_atom_site_label_2
_geom_bond_distance
_geom_bond_site_symmetry_2
_geom_bond_publ_flag
P1 O3 1.327(13) . ?
P1 O1 1.640(3) . ?
P1 N1 1.675(3) . ?
P1 N2 1.676(3) . ?
P2 O2 1.641(3) . ?
P2 N1 1.678(3) . ?
P2 N2 1.698(3) . ?
O1 C9 1.386(4) . ?
O2 C28 1.380(4) . ?
N1 C1 1.478(4) . ?
N2 C5 1.475(4) . ?
C1 C3 1.501(5) . ?
C1 C4 1.506(5) . ?
C1 C2 1.510(5) . ?
C2 H2A 0.9600 . ?
C2 H2B 0.9600 . ?
C2 H2C 0.9600 . ?
C3 H3A 0.9600 . ?
C3 H3B 0.9600 . ?
C3 H3C 0.9600 . ?
C4 H4A 0.9600 . ?
C4 H4B 0.9600 . ?
C4 H4C 0.9600 . ?
C5 C6 1.492(5) . ?
C5 C8 1.508(5) . ?
C5 C7 1.509(5) . ?
C6 H6A 0.9600 . ?
C6 H6B 0.9600 . ?
C6 H6C 0.9600 . ?
C7 H7A 0.9600 . ?
C7 H7B 0.9600 . ?
C7 H7C 0.9600 . ?
C8 H8A 0.9600 . ?
C8 H8B 0.9600 . ?
C8 H8C 0.9600 . ?
C9 C18 1.358(4) . ?
C9 C10 1.397(5) . ?
C10 C11 1.334(5) . ?
C10 H10 0.9300 . ?
C11 C12 1.394(5) . ?
C11 H11 0.9300 . ?
C12 C13 1.403(5) . ?
C12 C17 1.411(4) . ?
C13 C14 1.341(5) . ?
C13 H13 0.9300 . ?
C14 C15 1.396(5) . ?
C14 H14 0.9300 . ?
C15 C16 1.345(5) . ?
C15 H15 0.9300 . ?
C16 C17 1.392(5) . ?
C16 H16 0.9300 . ?
C17 C18 1.412(5) . ?
C18 C19 1.477(4) . ?
C19 C28 1.358(4) . ?
C19 C20 1.418(4) . ?
C20 C21 1.396(5) . ?
C20 C25 1.405(4) . ?
C21 C22 1.353(5) . ?
C21 H21 0.9300 . ?
C22 C23 1.381(5) . ?
C22 H22 0.9300 . ?
C23 C24 1.329(5) . ?
C23 H23 0.9300 . ?
C24 C25 1.408(5) . ?
C24 H24 0.9300 . ?
C25 C26 1.393(5) . ?
C26 C27 1.338(5) . ?
C26 H26 0.9300 . ?
C27 C28 1.391(4) . ?
C27 H27 0.9300 . ?
P3 O6 1.328(14) . ?
P3 O4 1.636(3) . ?
P3 N3 1.672(3) . ?
P3 N4 1.683(3) . ?
P4 O5 1.635(3) . ?
P4 N4 1.681(3) . ?
P4 N3 1.696(3) . ?
O4 C37 1.391(4) . ?
O5 C56 1.383(4) . ?
N3 C29 1.470(4) . ?
N4 C33 1.470(5) . ?
C29 C30 1.496(6) . ?
C29 C31 1.506(5) . ?
C29 C32 1.509(6) . ?
C30 H30A 0.9600 . ?
C30 H30B 0.9600 . ?
C30 H30C 0.9600 . ?
C31 H31A 0.9600 . ?
C31 H31B 0.9600 . ?
C31 H31C 0.9600 . ?
C32 H32A 0.9600 . ?
C32 H32B 0.9600 . ?
C32 H32C 0.9600 . ?
C33 C34 1.479(6) . ?
C33 C36 1.493(6) . ?
C33 C35 1.501(6) . ?
C34 H34A 0.9600 . ?
C34 H34B 0.9600 . ?
C34 H34C 0.9600 . ?
C35 H35A 0.9600 . ?
C35 H35B 0.9600 . ?
C35 H35C 0.9600 . ?
C36 H36A 0.9600 . ?
C36 H36B 0.9600 . ?
C36 H36C 0.9600 . ?
C37 C46 1.340(4) . ?
C37 C38 1.391(5) . ?
C38 C39 1.333(5) . ?
C38 H38 0.9300 . ?
C39 C40 1.397(5) . ?
C39 H39 0.9300 . ?
C40 C41 1.401(5) . ?
C40 C45 1.411(5) . ?
C41 C42 1.326(6) . ?
C41 H41 0.9300 . ?
C42 C43 1.388(6) . ?
C42 H42 0.9300 . ?
C43 C44 1.359(5) . ?
C43 H43 0.9300 . ?
C44 C45 1.391(5) . ?
C44 H44 0.9300 . ?
C45 C46 1.418(5) . ?
C46 C47 1.485(4) . ?
C47 C56 1.353(5) . ?
C47 C48 1.427(5) . ?
C48 C49 1.388(5) . ?
C48 C53 1.413(5) . ?
C49 C50 1.353(5) . ?
C49 H49 0.9300 . ?
C50 C51 1.376(5) . ?
C50 H50 0.9300 . ?
C51 C52 1.328(5) . ?
C51 H51 0.9300 . ?
C52 C53 1.405(5) . ?
C52 H52 0.9300 . ?
C53 C54 1.393(5) . ?
C54 C55 1.348(5) . ?
C54 H54 0.9300 . ?
C55 C56 1.390(5) . ?
C55 H55 0.9300 . ?
